data_1558237
loop_
_publ_author_name
'Ding, Xiaodan'
'Unruh, Daniel K.'
'Groeneman , Ryan'
'Hutchins, Kristin M.'

_publ_section_title
;
 Controlling thermal expansion within mixed cocrystals by tuning molecular
 motion capability
;
_journal_name_full 'Chemical Science'
_journal_paper_doi 10.1039/D0SC02795B
_journal_year 2020
_chemical_formula_sum 'C17.54 H15.54 N2.46 O2'
_chemical_formula_weight 292.78
_space_group_IT_number 2
_space_group_name_Hall '-P 1'
_space_group_name_H-M_alt 'P -1'
_symmetry_cell_setting triclinic
_symmetry_Int_Tables_number 2
_symmetry_space_group_name_Hall '-P 1'
_symmetry_space_group_name_H-M 'P -1'
_atom_sites_solution_hydrogens geom
_atom_sites_solution_primary dual
_atom_sites_solution_secondary difmap
_audit_creation_date 2020-03-10T15:59:10-00:00
_audit_creation_method 'WinGX routine CIF_UPDATE'
_audit_update_record
;
2020-04-07 deposited with the CCDC.	2020-06-05 downloaded from the CCDC.
;
_cell_angle_alpha 93.3530(10)
_cell_angle_beta 107.0207(13)
_cell_angle_gamma 114.1614(13)
_cell_formula_units_Z 2
_cell_length_a 8.13099(12)
_cell_length_b 9.90773(12)
_cell_length_c 10.90319(14)
_cell_measurement_reflns_used 13314
_cell_measurement_temperature 290(2)
_cell_measurement_theta_max 76.674
_cell_measurement_theta_min 4.305
_cell_volume 750.13(2)
_computing_cell_refinement 'CrysAlisPro 1.171.40.70a (Rigaku OD, 2020)'
_computing_data_collection 'CrysAlisPro 1.171.40.70a (Rigaku OD, 2020)'
_computing_data_reduction 'CrysAlisPro 1.171.40.70a (Rigaku OD, 2020)'
_computing_structure_refinement 'SHELXL-2018/3 (Sheldrick, 2018)'
_computing_structure_solution 'SHELXT 2014/5 (Sheldrick, 2014)'
_diffrn_ambient_environment air
_diffrn_ambient_temperature 290(2)
_diffrn_detector 'Hybrid Pixel Array Detector'
_diffrn_detector_area_resol_mean 10
_diffrn_detector_type HyPix
_diffrn_measured_fraction_theta_full 0.997
_diffrn_measured_fraction_theta_max 0.96
_diffrn_measurement_device 'four-circle diffractometer'
_diffrn_measurement_device_type 'XtaLAB Synergy, Dualflex, HyPix'
_diffrn_measurement_method '\w scans'
_diffrn_orient_matrix_type 'CrysAlisPro convention (1999,Acta A55,543-557)'
_diffrn_orient_matrix_UB_11 -0.0494613
_diffrn_orient_matrix_UB_12 -0.0484487
_diffrn_orient_matrix_UB_13 -0.1481812
_diffrn_orient_matrix_UB_21 -0.0934682
_diffrn_orient_matrix_UB_22 -0.1671676
_diffrn_orient_matrix_UB_23 0.0101577
_diffrn_orient_matrix_UB_31 -0.1945979
_diffrn_orient_matrix_UB_32 0.0040927
_diffrn_orient_matrix_UB_33 -0.0269431
_diffrn_radiation_monochromator mirror
_diffrn_radiation_probe x-ray
_diffrn_radiation_type CuK\a
_diffrn_radiation_wavelength 1.54178
_diffrn_reflns_av_R_equivalents 0.0386
_diffrn_reflns_av_unetI/netI 0.0498
_diffrn_reflns_Laue_measured_fraction_full 0.997
_diffrn_reflns_Laue_measured_fraction_max 0.96
_diffrn_reflns_limit_h_max 8
_diffrn_reflns_limit_h_min -10
_diffrn_reflns_limit_k_max 12
_diffrn_reflns_limit_k_min -11
_diffrn_reflns_limit_l_max 13
_diffrn_reflns_limit_l_min -13
_diffrn_reflns_number 26809
_diffrn_reflns_point_group_measured_fraction_full 0.997
_diffrn_reflns_point_group_measured_fraction_max 0.96
_diffrn_reflns_theta_full 67.679
_diffrn_reflns_theta_max 77.306
_diffrn_reflns_theta_min 4.332
_diffrn_source 'micro-focus sealed X-ray tube'
_diffrn_source_type 'PhotonJet (Cu) X-ray Source'
_exptl_absorpt_coefficient_mu 0.699
_exptl_absorpt_correction_T_max 1
_exptl_absorpt_correction_T_min 0.651
_exptl_absorpt_correction_type gaussian
_exptl_absorpt_process_details
;
        CrysAlisPro 1.171.40.70a (Rigaku Oxford Diffraction, 2020)
Numerical absorption correction based on gaussian integration over
                        a multifaceted crystal model
        Empirical absorption correction using spherical harmonics,
 implemented in SCALE3 ABSPACK scaling algorithm.
;
_exptl_crystal_colour 'clear light yellow'
_exptl_crystal_density_diffrn 1.296
_exptl_crystal_description irregular
_exptl_crystal_F_000 308
_exptl_crystal_size_max 0.224
_exptl_crystal_size_mid 0.11
_exptl_crystal_size_min 0.085
_refine_diff_density_max 0.183
_refine_diff_density_min -0.172
_refine_diff_density_rms 0.03
_refine_ls_extinction_coef 0.0039(8)
_refine_ls_extinction_expression Fc^*^=kFc[1+0.001xFc^2^\l^3^/sin(2\q)]^-1/4^
_refine_ls_extinction_method 'SHELXL-2018/3 (Sheldrick 2018)'
_refine_ls_goodness_of_fit_ref 0.991
_refine_ls_hydrogen_treatment constr
_refine_ls_matrix_type full
_refine_ls_number_parameters 242
_refine_ls_number_reflns 3064
_refine_ls_number_restraints 306
_refine_ls_restrained_S_all 0.948
_refine_ls_R_factor_all 0.0452
_refine_ls_R_factor_gt 0.0398
_refine_ls_shift/su_max 0
_refine_ls_shift/su_mean 0
_refine_ls_structure_factor_coef Fsqd
_refine_ls_weighting_details 'w=1/[\s^2^(Fo^2^)+(0.0588P)^2^+0.1041P] where P=(Fo^2^+2Fc^2^)/3'
_refine_ls_weighting_scheme calc
_refine_ls_wR_factor_gt 0.1081
_refine_ls_wR_factor_ref 0.1131
_reflns_Friedel_coverage 0
_reflns_number_gt 2598
_reflns_number_total 3064
_reflns_threshold_expression 'I > 2\s(I)'
_cod_data_source_file d0sc02795b2.cif
_cod_data_source_block A25_BE75_290
_cod_original_cell_volume 750.133(19)
_cod_database_code 1558237
_shelx_estimated_absorpt_t_min 0.859
_shelx_estimated_absorpt_t_max 0.943
_shelx_shelxl_version_number 2018/3

loop_
_symmetry_equiv_pos_as_xyz
'x, y, z'
'-x, -y, -z'

loop_
_atom_site_label
_atom_site_type_symbol
_atom_site_fract_x
_atom_site_fract_y
_atom_site_fract_z
_atom_site_U_iso_or_equiv
_atom_site_adp_type
_atom_site_occupancy
_atom_site_site_symmetry_order
_atom_site_calc_flag
_atom_site_refinement_flags_posn
_atom_site_refinement_flags_adp
_atom_site_refinement_flags_occupancy
_atom_site_disorder_assembly
_atom_site_disorder_group
O1 O 0.16725(13) 0.15419(11) 0.30654(9) 0.0638(3) Uani 1 1 d . . . . .
H1 H 0.199338 0.181103 0.385938 0.096 Uiso 1 1 calc R U . . .
O2 O 0.81968(14) 0.22732(13) 0.43102(9) 0.0729(3) Uani 1 1 d . . . . .
H2A H 0.823285 0.262306 0.50234 0.109 Uiso 1 1 calc R U . . .
N1 N 0.26014(16) 0.24608(14) 0.57109(10) 0.0631(3) Uani 1 1 d . . . . .
N2A N 0.243(5) 0.386(3) 0.941(2) 0.049(3) Uani 0.144(3) 1 d D U P A 1
N3A N 0.276(6) 0.511(3) 0.997(3) 0.054(3) Uani 0.144(3) 1 d D U P A 1
C17 C 0.2139(9) 0.3776(7) 0.9339(5) 0.0517(10) Uani 0.771(3) 1 d D U P A 2
H17 H 0.158665 0.299849 0.974617 0.062 Uiso 0.771(3) 1 calc DR U P A 2
C18 C 0.2630(12) 0.5171(7) 0.9863(6) 0.0500(8) Uani 0.771(3) 1 d D U P A 2
H18 H 0.318707 0.594434 0.945393 0.06 Uiso 0.771(3) 1 calc R U P A 2
N2B N 0.2705(19) 0.4654(17) 0.9190(12) 0.054(2) Uani 0.085(2) 1 d D U P A 3
N3B N 0.1978(19) 0.4111(16) 1.0015(13) 0.056(2) Uani 0.085(2) 1 d D U P A 3
N4 N 0.17718(15) 0.65107(13) 1.33265(10) 0.0588(3) Uani 1 1 d . . . . .
C1 C 0.31748(18) 0.15164(12) 0.27761(11) 0.0510(3) Uani 1 1 d . . . . .
C2 C 0.49310(18) 0.18962(13) 0.37364(11) 0.0515(3) Uani 1 1 d . . . . .
H2 H 0.509811 0.216523 0.461165 0.062 Uiso 1 1 calc R U . . .
C3 C 0.64460(19) 0.18783(14) 0.34023(12) 0.0548(3) Uani 1 1 d . . . . .
C4 C 0.6187(2) 0.14484(15) 0.20937(13) 0.0625(3) Uani 1 1 d . . . . .
H4 H 0.718529 0.141893 0.185967 0.075 Uiso 1 1 calc R U . . .
C5 C 0.4429(2) 0.10684(15) 0.11542(12) 0.0650(4) Uani 1 1 d . . . . .
H5 H 0.425596 0.078729 0.02796 0.078 Uiso 1 1 calc R U . . .
C6 C 0.2916(2) 0.10913(14) 0.14694(12) 0.0601(3) Uani 1 1 d . . . . .
H6 H 0.173838 0.082612 0.081697 0.072 Uiso 1 1 calc R U . . .
C7 C 0.3216(2) 0.39226(16) 0.61965(13) 0.0648(3) Uani 1 1 d . . . . .
H7 H 0.369331 0.462391 0.570519 0.078 Uiso 1 1 calc R U . . .
C8 C 0.3182(2) 0.44467(15) 0.73785(13) 0.0617(3) Uani 1 1 d . . . . .
H8 H 0.364554 0.547679 0.76795 0.074 Uiso 1 1 calc R U . . .
C9 C 0.24456(18) 0.34148(15) 0.81191(11) 0.0538(3) Uani 1 1 d D . . . .
C10 C 0.1853(2) 0.19123(15) 0.76319(13) 0.0615(3) Uani 1 1 d . . . . .
H10 H 0.13847 0.11869 0.810717 0.074 Uiso 1 1 calc R U . . .
C11 C 0.1953(2) 0.14883(16) 0.64474(13) 0.0641(3) Uani 1 1 d . . . . .
H11 H 0.154605 0.046799 0.614159 0.077 Uiso 1 1 calc R U . . .
C12 C 0.23265(17) 0.55540(15) 1.10815(11) 0.0544(3) Uani 1 1 d D . . . .
C13 C 0.2855(2) 0.70449(15) 1.15269(13) 0.0627(3) Uani 1 1 d . . . . .
H13 H 0.34102 0.776895 1.107678 0.075 Uiso 1 1 calc R U . . .
C14 C 0.2569(2) 0.74700(15) 1.26317(13) 0.0645(3) Uani 1 1 d . . . . .
H14 H 0.295525 0.849174 1.291395 0.077 Uiso 1 1 calc R U . . .
C15 C 0.12361(19) 0.50527(15) 1.28989(12) 0.0590(3) Uani 1 1 d . . . . .
H15 H 0.066553 0.435588 1.336355 0.071 Uiso 1 1 calc R U . . .
C16 C 0.1489(2) 0.45289(15) 1.17976(13) 0.0596(3) Uani 1 1 d . . . . .
H16 H 0.110419 0.350336 1.153748 0.072 Uiso 1 1 calc DR U . . .

loop_
_atom_site_aniso_label
_atom_site_aniso_U_11
_atom_site_aniso_U_22
_atom_site_aniso_U_33
_atom_site_aniso_U_23
_atom_site_aniso_U_13
_atom_site_aniso_U_12
O1 0.0598(5) 0.0744(6) 0.0518(5) 0.0082(4) 0.0170(4) 0.0273(4)
O2 0.0654(6) 0.0978(8) 0.0569(5) -0.0008(5) 0.0207(5) 0.0402(5)
N1 0.0606(6) 0.0782(7) 0.0520(6) 0.0057(5) 0.0195(5) 0.0334(6)
N2A 0.050(5) 0.053(4) 0.052(4) 0.013(3) 0.018(3) 0.030(3)
N3A 0.056(4) 0.053(4) 0.050(4) 0.010(4) 0.015(4) 0.022(4)
C17 0.056(2) 0.0538(13) 0.0471(11) 0.0107(10) 0.0193(13) 0.0248(13)
C18 0.0534(15) 0.0524(12) 0.0473(15) 0.0119(9) 0.0209(14) 0.0239(9)
N2B 0.054(4) 0.053(4) 0.052(4) 0.004(3) 0.014(3) 0.026(4)
N3B 0.055(4) 0.056(4) 0.054(4) 0.006(3) 0.016(3) 0.025(3)
N4 0.0558(6) 0.0696(7) 0.0455(5) 0.0032(5) 0.0125(5) 0.0276(5)
C1 0.0609(7) 0.0434(6) 0.0460(6) 0.0089(4) 0.0188(5) 0.0205(5)
C2 0.0618(7) 0.0501(6) 0.0400(6) 0.0047(4) 0.0188(5) 0.0224(5)
C3 0.0629(7) 0.0526(6) 0.0486(6) 0.0049(5) 0.0209(5) 0.0252(6)
C4 0.0789(9) 0.0604(7) 0.0544(7) 0.0052(6) 0.0320(7) 0.0316(7)
C5 0.0929(10) 0.0586(7) 0.0428(6) 0.0054(5) 0.0267(7) 0.0317(7)
C6 0.0731(8) 0.0541(7) 0.0425(6) 0.0061(5) 0.0124(6) 0.0242(6)
C7 0.0668(8) 0.0725(9) 0.0598(7) 0.0187(6) 0.0278(6) 0.0309(7)
C8 0.0657(8) 0.0578(7) 0.0611(7) 0.0084(6) 0.0210(6) 0.0284(6)
C9 0.0500(6) 0.0671(7) 0.0471(6) 0.0081(5) 0.0143(5) 0.0311(6)
C10 0.0639(8) 0.0632(7) 0.0573(7) 0.0128(6) 0.0216(6) 0.0278(6)
C11 0.0666(8) 0.0614(7) 0.0597(7) 0.0032(6) 0.0185(6) 0.0279(6)
C12 0.0493(6) 0.0710(8) 0.0456(6) 0.0105(5) 0.0144(5) 0.0309(6)
C13 0.0632(8) 0.0622(7) 0.0587(7) 0.0140(6) 0.0226(6) 0.0230(6)
C14 0.0669(8) 0.0572(7) 0.0602(7) 0.0046(6) 0.0173(6) 0.0233(6)
C15 0.0583(7) 0.0678(8) 0.0501(6) 0.0161(6) 0.0178(5) 0.0275(6)
C16 0.0648(8) 0.0569(7) 0.0570(7) 0.0073(5) 0.0158(6) 0.0314(6)

loop_
_atom_type_symbol
_atom_type_description
_atom_type_scat_dispersion_real
_atom_type_scat_dispersion_imag
_atom_type_scat_source
C C 0.0181 0.0091 'International Tables Vol C Tables 4.2.6.8 and 6.1.1.4'
H H 0 0 'International Tables Vol C Tables 4.2.6.8 and 6.1.1.4'
N N 0.0311 0.018 'International Tables Vol C Tables 4.2.6.8 and 6.1.1.4'
O O 0.0492 0.0322 'International Tables Vol C Tables 4.2.6.8 and 6.1.1.4'

loop_
_exptl_crystal_face_index_h
_exptl_crystal_face_index_k
_exptl_crystal_face_index_l
_exptl_crystal_face_perp_dist
-1 1 -6 0.0337
-3 -3 0 0.0565
2 -1 6 0.0536
-1 -5 1 0.0529
0 6 -1 0.0564
-5 3 3 0.1012
5 0 -1 0.093
0 -5 4 0.0506
0 0 7 0.0473
4 -6 0 0.1051
-1 5 3 0.0582
3 0 3 0.0674
1 0 -7 0.0394
0 3 5 0.0488
0 -3 6 0.0455
1 3 -7 0.0412
4 0 -6 0.0836
1 5 -4 0.0452
-3 -3 4 0.0661
3 -6 -3 0.0956
5 -3 -3 0.1148
-5 -1 1 0.0716

loop_
_geom_angle_atom_site_label_1
_geom_angle_atom_site_label_2
_geom_angle_atom_site_label_3
_geom_angle
_geom_angle_site_symmetry_1
_geom_angle_site_symmetry_3
_geom_angle_publ_flag
C1 O1 H1 109.5 . . ?
C3 O2 H2A 109.5 . . ?
C11 N1 C7 116.60(11) . . ?
N3A N2A C9 130(2) . . ?
N2A N3A C12 132(2) . . ?
C18 C17 C9 121.3(5) . . ?
C18 C17 H17 119.4 . . ?
C9 C17 H17 119.4 . . ?
C17 C18 C12 122.1(5) . . ?
C17 C18 H18 119 . . ?
C12 C18 H18 119 . . ?
N3B N2B C9 112.2(14) . . ?
N2B N3B C12 107.0(12) . . ?
C14 N4 C15 116.66(11) . . ?
O1 C1 C2 122.06(10) . . ?
O1 C1 C6 118.18(12) . . ?
C2 C1 C6 119.76(12) . . ?
C1 C2 C3 120.48(11) . . ?
C1 C2 H2 119.8 . . ?
C3 C2 H2 119.8 . . ?
O2 C3 C2 122.23(10) . . ?
O2 C3 C4 117.95(12) . . ?
C2 C3 C4 119.82(12) . . ?
C5 C4 C3 118.86(13) . . ?
C5 C4 H4 120.6 . . ?
C3 C4 H4 120.6 . . ?
C4 C5 C6 122.01(11) . . ?
C4 C5 H5 119 . . ?
C6 C5 H5 119 . . ?
C5 C6 C1 119.06(13) . . ?
C5 C6 H6 120.5 . . ?
C1 C6 H6 120.5 . . ?
N1 C7 C8 123.77(13) . . ?
N1 C7 H7 118.1 . . ?
C8 C7 H7 118.1 . . ?
C7 C8 C9 119.04(13) . . ?
C7 C8 H8 120.5 . . ?
C9 C8 H8 120.5 . . ?
C10 C9 C8 117.14(12) . . ?
C10 C9 N2A 119.6(12) . . ?
C8 C9 N2A 123.1(12) . . ?
C10 C9 C17 117.1(3) . . ?
C8 C9 C17 125.7(3) . . ?
C10 C9 N2B 149.7(5) . . ?
C8 C9 N2B 93.1(5) . . ?
C11 C10 C9 119.97(13) . . ?
C11 C10 H10 120 . . ?
C9 C10 H10 120 . . ?
N1 C11 C10 123.44(13) . . ?
N1 C11 H11 118.3 . . ?
C10 C11 H11 118.3 . . ?
C13 C12 C16 116.89(12) . . ?
C13 C12 N3A 120.4(12) . . ?
C16 C12 N3A 122.6(12) . . ?
C13 C12 C18 117.2(3) . . ?
C16 C12 C18 125.9(3) . . ?
C13 C12 N3B 154.2(4) . . ?
C16 C12 N3B 88.8(4) . . ?
C14 C13 C12 120.10(13) . . ?
C14 C13 H13 119.9 . . ?
C12 C13 H13 119.9 . . ?
N4 C14 C13 123.91(13) . . ?
N4 C14 H14 118 . . ?
C13 C14 H14 118 . . ?
N4 C15 C16 123.12(12) . . ?
N4 C15 H15 118.4 . . ?
C16 C15 H15 118.4 . . ?
C15 C16 C12 119.31(12) . . ?
C15 C16 H16 120.3 . . ?
C12 C16 H16 120.3 . . ?

loop_
_geom_bond_atom_site_label_1
_geom_bond_atom_site_label_2
_geom_bond_distance
_geom_bond_site_symmetry_2
_geom_bond_publ_flag
O1 C1 1.3572(15) . ?
O1 H1 0.82 . ?
O2 C3 1.3540(16) . ?
O2 H2A 0.82 . ?
N1 C11 1.3319(18) . ?
N1 C7 1.3382(18) . ?
N2A N3A 1.234(10) . ?
N2A C9 1.454(19) . ?
N3A C12 1.444(19) . ?
C17 C18 1.311(3) . ?
C17 C9 1.474(5) . ?
C17 H17 0.93 . ?
C18 C12 1.476(4) . ?
C18 H18 0.93 . ?
N2B N3B 1.247(10) . ?
N2B C9 1.547(14) . ?
N3B C12 1.661(15) . ?
N4 C14 1.3284(18) . ?
N4 C15 1.3346(17) . ?
C1 C2 1.3841(17) . ?
C1 C6 1.3904(16) . ?
C2 C3 1.3893(18) . ?
C2 H2 0.93 . ?
C3 C4 1.3932(17) . ?
C4 C5 1.375(2) . ?
C4 H4 0.93 . ?
C5 C6 1.380(2) . ?
C5 H5 0.93 . ?
C6 H6 0.93 . ?
C7 C8 1.3729(19) . ?
C7 H7 0.93 . ?
C8 C9 1.3909(19) . ?
C8 H8 0.93 . ?
C9 C10 1.3786(18) . ?
C10 C11 1.3701(18) . ?
C10 H10 0.93 . ?
C11 H11 0.93 . ?
C12 C13 1.3699(19) . ?
C12 C16 1.3938(19) . ?
C13 C14 1.3667(19) . ?
C13 H13 0.93 . ?
C14 H14 0.93 . ?
C15 C16 1.3829(18) . ?
C15 H15 0.93 . ?
C16 H16 0.93 . ?

loop_
_geom_hbond_atom_site_label_D
_geom_hbond_atom_site_label_H
_geom_hbond_atom_site_label_A
_geom_hbond_distance_DH
_geom_hbond_distance_HA
_geom_hbond_distance_DA
_geom_hbond_angle_DHA
_geom_hbond_site_symmetry_A
_geom_hbond_publ_flag
O1 H1 N1 0.82 1.93 2.7520(14) 176.3 . yes
O2 H2A N4 0.82 1.95 2.7685(13) 177.2 2_667 yes
